data_2202595
loop_
_publ_author_name
'Savarimuthu Francis'
'Packianathan Thomas Muthiah'
'Gabriele Bocelli'
'Andrea Cantoni'

_publ_section_title
;Polymeric
 diaqua(\m-8-hydroxy-7-iodoquinoline-5-sulfonato-\k^4^<i>N,O,O</i>',<i>O</i>'')copper(II)
 tetrahydrate
;
_journal_issue 12
_journal_name_full 'Acta Crystallographica Section E'
_journal_page_first m1157
_journal_page_last m1159
_journal_paper_doi 10.1107/S1600536803024589
_journal_volume 59
_journal_year 2003
_chemical_formula_iupac '[Cu (C9 H4 I N O4 S) (H2 O)2], 4H2 O'
_chemical_formula_moiety 'C9 H8 Cu I N O6 S, 4H2 O'
_chemical_formula_structural '(Cu 2+, C9 H4 I N O4 S 2-, 6H 2O'
_chemical_formula_sum 'C9 H16 Cu I N O10 S'
_chemical_formula_weight 520.75
_chemical_name_common 'copper ferron hexahydrate'
_chemical_name_systematic
;
diaqua(\m-8-hydroxy-7-iodoquinoline-5-sulfonato-\k^4^N,O,O',O'')copper(II)
tetrahydrate
;
_space_group_IT_number 14
_symmetry_cell_setting monoclinic
_symmetry_space_group_name_Hall '-P 2ybc'
_symmetry_space_group_name_H-M 'P 1 21/c 1'
_atom_sites_solution_hydrogens geom
_atom_sites_solution_primary direct
_atom_sites_solution_secondary difmap
_cell_angle_alpha 90
_cell_angle_beta 96.54(2)
_cell_angle_gamma 90
_cell_formula_units_Z 4
_cell_length_a 7.321(2)
_cell_length_b 9.682(3)
_cell_length_c 22.817(3)
_cell_measurement_reflns_used 14839
_cell_measurement_temperature 293(2)
_cell_measurement_theta_max 28.20
_cell_measurement_theta_min 1.80
_cell_volume 1606.8(7)
_computing_cell_refinement SMART
_computing_data_collection 'SMART (Bruker, 2001)'
_computing_data_reduction 'SAINT (Bruker, 2001)'
_computing_molecular_graphics 'PLATON (Spek, 1997)'
_computing_publication_material SHELXL97
_computing_structure_refinement 'SHELXL97 (Sheldrick, 1997)'
_computing_structure_solution 'SHELXS97 (Sheldrick, 1997)'
_diffrn_ambient_temperature 293(2)
_diffrn_measured_fraction_theta_full 0.917
_diffrn_measured_fraction_theta_max 0.917
_diffrn_measurement_device_type 'Bruker SMART with CCD'
_diffrn_measurement_method \w-2\q
_diffrn_radiation_monochromator graphite
_diffrn_radiation_source 'fine-focus sealed tube'
_diffrn_radiation_type MoK\a
_diffrn_radiation_wavelength 0.71069
_diffrn_reflns_av_R_equivalents 0.1429
_diffrn_reflns_av_sigmaI/netI 0.0801
_diffrn_reflns_limit_h_max 9
_diffrn_reflns_limit_h_min -9
_diffrn_reflns_limit_k_max 12
_diffrn_reflns_limit_k_min -12
_diffrn_reflns_limit_l_max 29
_diffrn_reflns_limit_l_min -29
_diffrn_reflns_number 14839
_diffrn_reflns_reduction_process
;
 ?
;
_diffrn_reflns_theta_full 28.20
_diffrn_reflns_theta_max 28.20
_diffrn_reflns_theta_min 1.80
_diffrn_standards_decay_% negligible
_diffrn_standards_interval_count 100
_diffrn_standards_interval_time 60
_diffrn_standards_number 1
_exptl_absorpt_coefficient_mu 3.460
_exptl_absorpt_correction_T_max 0.594
_exptl_absorpt_correction_T_min 0.367
_exptl_absorpt_correction_type multi-scan
_exptl_absorpt_process_details '(SADABS; Bruker, 2001)'
_exptl_crystal_colour Green
_exptl_crystal_density_diffrn 2.153
_exptl_crystal_density_method 'Not Measured'
_exptl_crystal_description Thin-Plate
_exptl_crystal_F_000 1020
_exptl_crystal_size_max 0.34
_exptl_crystal_size_mid 0.25
_exptl_crystal_size_min 0.15
_refine_diff_density_max 0.752
_refine_diff_density_min -1.599
_refine_ls_extinction_method none
_refine_ls_goodness_of_fit_ref 1.068
_refine_ls_hydrogen_treatment constr
_refine_ls_matrix_type full
_refine_ls_number_parameters 208
_refine_ls_number_reflns 3625
_refine_ls_number_restraints 0
_refine_ls_restrained_S_all 1.068
_refine_ls_R_factor_all 0.0590
_refine_ls_R_factor_gt 0.0411
_refine_ls_shift/su_max 0.001
_refine_ls_shift/su_mean 0.000
_refine_ls_structure_factor_coef Fsqd
_refine_ls_weighting_details 'w = 1/[s^2^(Fo^2^)+(0.0391P)^2^]'
_refine_ls_weighting_scheme calc
_refine_ls_wR_factor_gt 0.0801
_refine_ls_wR_factor_ref 0.0901
_reflns_number_gt 2847
_reflns_number_total 3625
_reflns_threshold_expression I>2\s(I)
_cod_data_source_file cv6246.cif
_cod_data_source_block I
_cod_depositor_comments
;
The following automatic conversions were performed:
'_symmetry_cell_setting' value 'Monoclinic' changed to 'monoclinic'
according to '/home/saulius/struct/CIF-dictionaries/cif_core.dic'
dictionary named 'cif_core.dic' version 2.4.1 from 2010-06-29.

Automatic conversion script
Id: cif_fix_enum 1527 2010-12-29 10:47:43Z saulius 

The following automatic conversions were performed:

'_symmetry_cell_setting' value 'Monoclinic' changed to 'monoclinic'
according to /home/saulius/struct/CIF-dictionaries/cif_core.dic
dictionary named 'cif_core.dic' version 2.4.1 from 2010-06-29.

Automatic conversion script
Id: cif_fix_values 1715 2011-07-08 13:25:40Z adriana 
;
_cod_original_sg_symbol_H-M 'P 21/c'
_cod_database_code 2202595
_cod_database_fobs_code 2202595

loop_
_symmetry_equiv_pos_as_xyz
x,y,z
-x,1/2+y,1/2-z
-x,-y,-z
x,1/2-y,1/2+z

loop_
_atom_site_aniso_label
_atom_site_aniso_U_11
_atom_site_aniso_U_22
_atom_site_aniso_U_33
_atom_site_aniso_U_12
_atom_site_aniso_U_13
_atom_site_aniso_U_23
I 0.0491(2) 0.02530(10) 0.0373(2) -0.00460(10) 0.00020(10) 0.00900(10)
Cu 0.0339(3) 0.0202(2) 0.0198(3) 0.0007(2) 0.0012(2) -0.0007(2)
S 0.0239(5) 0.0264(4) 0.0212(5) -0.0001(4) 0.0028(4) -0.0024(3)
O1 0.0266(16) 0.0408(14) 0.0312(17) 0.0061(12) -0.0009(12) 0.0045(12)
O1W 0.0443(17) 0.0287(13) 0.0229(16) -0.0026(12) 0.0043(12) -0.0016(10)
O2 0.0417(17) 0.0279(12) 0.0253(16) -0.0029(12) -0.0011(12) -0.0039(10)
O2W 0.0376(17) 0.0260(12) 0.0405(18) -0.0026(11) 0.0130(13) -0.0061(11)
O3 0.0274(15) 0.0404(14) 0.0287(16) -0.0019(12) 0.0094(12) -0.0018(11)
O4 0.0349(16) 0.0221(11) 0.0229(16) 0.0022(10) -0.0007(12) 0.0004(10)
N1 0.0217(16) 0.0225(13) 0.0257(18) 0.0007(12) 0.0037(13) -0.0026(11)
C2 0.030(2) 0.0211(15) 0.035(2) -0.0047(15) 0.0079(17) 0.0000(15)
C3 0.033(2) 0.0238(16) 0.026(2) -0.0018(15) 0.0023(16) 0.0077(15)
C4 0.035(2) 0.0281(17) 0.023(2) 0.0010(15) 0.0089(17) 0.0039(14)
C5 0.029(2) 0.0250(16) 0.0152(19) 0.0011(15) 0.0008(15) 0.0010(13)
C6 0.024(2) 0.0231(16) 0.030(2) -0.0015(15) 0.0036(16) -0.0013(15)
C7 0.025(2) 0.0212(15) 0.024(2) -0.0013(14) 0.0018(16) 0.0051(14)
C8 0.0237(19) 0.0218(15) 0.0185(19) 0.0042(14) 0.0023(15) 0.0009(13)
C9 0.0208(19) 0.0239(16) 0.020(2) 0.0010(13) 0.0037(15) 0.0016(13)
C10 0.0214(19) 0.0231(15) 0.023(2) 0.0010(14) 0.0051(15) -0.0008(14)
O3W 0.0456(19) 0.0332(14) 0.0408(19) -0.0072(13) 0.0007(14) -0.0054(12)
O4W 0.0420(19) 0.0333(14) 0.060(2) 0.0019(13) 0.0106(16) -0.0049(14)
O5W 0.043(2) 0.0561(19) 0.062(2) -0.0028(15) 0.0051(17) -0.0253(16)
O6W 0.054(2) 0.0479(17) 0.0324(18) -0.0062(15) 0.0060(15) 0.0051(13)

loop_
_atom_site_label
_atom_site_fract_x
_atom_site_fract_y
_atom_site_fract_z
_atom_site_U_iso_or_equiv
_atom_site_thermal_displace_type
_atom_site_calc_flag
_atom_site_refinement_flags
_atom_site_occupancy
_atom_site_type_symbol
I 0.65856(4) -0.41155(2) 0.096170(10) 0.03760(10) Uani . . 1.000 I
Cu 0.88551(7) 0.08434(4) 0.14709(2) 0.0248(2) Uani . . 1.000 Cu
S 0.59483(13) -0.15508(8) -0.13030(4) 0.0238(3) Uani . . 1.000 S
O1 0.4452(4) -0.0596(3) -0.14827(12) 0.0332(9) Uani . . 1.000 O
O1W 0.9348(4) 0.0282(3) 0.22977(11) 0.0319(9) Uani . . 1.000 O
O2 0.5429(4) -0.2996(2) -0.13827(12) 0.0320(9) Uani . . 1.000 O
O2W 0.8929(4) 0.2803(2) 0.16990(13) 0.0340(9) Uani . . 1.000 O
O3 0.7583(4) -0.1209(3) -0.15911(12) 0.0317(9) Uani . . 1.000 O
O4 0.8518(4) -0.1109(2) 0.12523(11) 0.0269(8) Uani . . 1.000 O
N1 0.8515(4) 0.1149(3) 0.06065(14) 0.0232(9) Uani . . 1.000 N
C2 0.8629(5) 0.2304(3) 0.02964(18) 0.0284(11) Uani . . 1.000 C
C3 0.8103(5) 0.2350(3) -0.03078(17) 0.0277(11) Uani . . 1.000 C
C4 0.7409(6) 0.1189(3) -0.06010(17) 0.0283(11) Uani . . 1.000 C
C5 0.6578(5) -0.1344(3) -0.05364(15) 0.0232(11) Uani . . 1.000 C
C6 0.6440(5) -0.2470(3) -0.01727(17) 0.0257(11) Uani . . 1.000 C
C7 0.7020(5) -0.2403(3) 0.04399(16) 0.0235(11) Uani . . 1.000 C
C8 0.7814(5) -0.1223(3) 0.06933(16) 0.0213(10) Uani . . 1.000 C
C9 0.7276(5) -0.0060(3) -0.02887(15) 0.0215(11) Uani . . 1.000 C
C10 0.7861(5) -0.0031(3) 0.03196(16) 0.0223(10) Uani . . 1.000 C
O3W 0.8883(4) 0.2100(3) 0.31770(13) 0.0402(10) Uani . . 1.000 O
O4W 1.1320(4) 0.4534(3) 0.12729(14) 0.0447(10) Uani . . 1.000 O
O5W 0.6697(5) 0.3983(3) 0.25235(17) 0.0538(11) Uani . . 1.000 O
O6W 0.7048(5) -0.1894(3) 0.23890(13) 0.0447(11) Uani . . 1.000 O
H1W 0.91240 0.08760 0.25220 0.0540 Uiso . R 1.000 H
H2 0.90730 0.31020 0.04900 0.0340 Uiso . R 1.000 H
H2W 0.86620 -0.03380 0.23430 0.0540 Uiso . R 1.000 H
H3 0.82200 0.31670 -0.05140 0.0330 Uiso . R 1.000 H
H3W 0.95520 0.33960 0.15630 0.0540 Uiso . R 1.000 H
H4 0.70280 0.12260 -0.10040 0.0340 Uiso . R 1.000 H
H4W 0.81400 0.31770 0.18590 0.0540 Uiso . R 1.000 H
H6 0.59550 -0.32910 -0.03340 0.0310 Uiso . R 1.000 H
H5W 0.81620 0.26030 0.30080 0.0540 Uiso . R 1.000 H
H6W 0.96350 0.26370 0.33390 0.0540 Uiso . R 1.000 H
H7W 1.14120 0.53060 0.14080 0.0540 Uiso . R 1.000 H
H8W 1.23310 0.41880 0.13460 0.0540 Uiso . R 1.000 H
H9W 0.56370 0.38990 0.25890 0.0540 Uiso . R 1.000 H
H10W 0.69750 0.47040 0.27640 0.0540 Uiso . R 1.000 H
H11W 0.73320 -0.25040 0.26220 0.0540 Uiso . R 1.000 H
H12W 0.68270 -0.22340 0.20640 0.0540 Uiso . R 1.000 H

loop_
_atom_type_symbol
_atom_type_description
_atom_type_scat_dispersion_real
_atom_type_scat_dispersion_imag
_atom_type_scat_source
S S 0.1246 0.1234 'International Tables Vol C Tables 4.2.6.8 and 6.1.1.4'
O O 0.0106 0.0060 'International Tables Vol C Tables 4.2.6.8 and 6.1.1.4'
N N 0.0061 0.0033 'International Tables Vol C Tables 4.2.6.8 and 6.1.1.4'
I I -0.4742 1.8119 'International Tables Vol C Tables 4.2.6.8 and 6.1.1.4'
Cu Cu 0.3201 1.2651 'International Tables Vol C Tables 4.2.6.8 and 6.1.1.4'
H H 0.0000 0.0000 'International Tables Vol C Tables 4.2.6.8 and 6.1.1.4'
C C 0.0033 0.0016 'International Tables Vol C Tables 4.2.6.8 and 6.1.1.4'

loop_
_geom_angle_atom_site_label_1
_geom_angle_atom_site_label_2
_geom_angle_atom_site_label_3
_geom_angle_site_symmetry_1
_geom_angle_site_symmetry_3
_geom_angle
_geom_angle_publ_flag
O1W Cu O2W . . 90.94(12) yes
O1W Cu O4 . . 88.94(11) yes
O1W Cu N1 . . 171.62(12) yes
O1 Cu O1W 3_655 . 92.09(11) yes
O1W Cu O3 . 3_755 82.20(11) yes
O2W Cu O4 . . 174.27(13) yes
O2W Cu N1 . . 96.66(12) yes
O1 Cu O2W 3_655 . 95.13(11) yes
O2W Cu O3 . 3_755 81.06(11) yes
O4 Cu N1 . . 83.86(11) yes
O1 Cu O4 3_655 . 79.15(11) yes
O3 Cu O4 3_755 . 104.59(11) yes
O1 Cu N1 3_655 . 90.76(11) yes
O3 Cu N1 3_755 . 95.45(11) yes
O1 Cu O3 3_655 3_755 173.04(9) yes
O1 S O2 . . 113.43(17) no
O1 S O3 . . 110.88(17) no
O1 S C5 . . 108.03(16) no
O2 S O3 . . 112.05(17) no
O2 S C5 . . 105.50(15) no
O3 S C5 . . 106.47(17) no
Cu O1 S 3_655 . 130.63(17) no
Cu O3 S 3_755 . 146.93(17) no
Cu O4 C8 . . 110.41(18) no
Cu O1W H1W . . 112.87 no
Cu O1W H2W . . 106.53 no
H1W O1W H2W . . 106.30 no
Cu O2W H3W . . 125.29 no
Cu O2W H4W . . 123.73 no
H3W O2W H4W . . 108.50 no
H5W O3W H6W . . 102.03 no
H7W O4W H8W . . 105.58 no
H9W O5W H10W . . 96.92 no
H11W O6W H12W . . 108.39 no
Cu N1 C2 . . 130.2(3) no
C2 N1 C10 . . 119.0(3) no
Cu N1 C10 . . 110.3(2) no
N1 C2 C3 . . 121.8(3) no
C2 C3 C4 . . 120.1(3) no
C3 C4 C9 . . 119.8(3) no
C6 C5 C9 . . 119.6(3) no
S C5 C9 . . 121.9(2) no
S C5 C6 . . 118.4(2) no
C5 C6 C7 . . 121.5(3) no
C6 C7 C8 . . 121.1(3) no
I C7 C8 . . 120.2(3) no
I C7 C6 . . 118.6(2) no
O4 C8 C7 . . 124.9(3) no
O4 C8 C10 . . 118.1(3) no
C7 C8 C10 . . 117.0(3) no
C5 C9 C10 . . 117.4(3) no
C4 C9 C5 . . 125.8(3) no
C4 C9 C10 . . 116.8(3) no
N1 C10 C8 . . 114.5(3) no
N1 C10 C9 . . 122.5(3) no
C8 C10 C9 . . 123.0(3) no
N1 C2 H2 . . 119.02 no
C3 C2 H2 . . 119.15 no
C2 C3 H3 . . 119.91 no
C4 C3 H3 . . 119.98 no
C9 C4 H4 . . 120.08 no
C3 C4 H4 . . 120.11 no
C5 C6 H6 . . 119.22 no
C7 C6 H6 . . 119.24 no

loop_
_geom_bond_atom_site_label_1
_geom_bond_atom_site_label_2
_geom_bond_site_symmetry_1
_geom_bond_site_symmetry_2
_geom_bond_distance
_geom_bond_publ_flag
I C7 . . 2.087(3) no
Cu O1W . . 1.957(3) yes
Cu O2W . . 1.966(2) yes
Cu O4 . . 1.963(2) yes
Cu N1 . . 1.982(3) yes
Cu O1 . 3_655 2.436(3) yes
Cu O3 . 3_755 2.615(3) yes
S O1 . . 1.456(3) no
S O2 . . 1.456(2) no
S O3 . . 1.467(3) no
S C5 . . 1.769(4) no
O4 C8 . . 1.325(4) no
O1W H1W . . 0.7992 no
O1W H2W . . 0.7969 no
O2W H4W . . 0.8038 no
O2W H3W . . 0.8162 no
O3W H5W . . 0.7862 no
O3W H6W . . 0.8147 no
O4W H8W . . 0.8122 no
O4W H7W . . 0.8084 no
O5W H10W . . 0.8969 no
O5W H9W . . 0.8109 no
O6W H11W . . 0.8059 no
O6W H12W . . 0.8106 no
N1 C10 . . 1.375(4) no
N1 C2 . . 1.331(4) no
C2 C3 . . 1.389(6) no
C3 C4 . . 1.375(5) no
C4 C9 . . 1.413(4) no
C5 C9 . . 1.435(4) no
C5 C6 . . 1.381(5) no
C6 C7 . . 1.415(5) no
C7 C8 . . 1.379(4) no
C8 C10 . . 1.438(5) no
C9 C10 . . 1.405(5) no
C2 H2 . . 0.9301 no
C3 H3 . . 0.9293 no
C4 H4 . . 0.9307 no
C6 H6 . . 0.9293 no

loop_
_geom_contact_atom_site_label_1
_geom_contact_atom_site_label_2
_geom_contact_distance
_geom_contact_site_symmetry_2
_geom_contact_publ_flag
I O4 3.271(2) . no
I O4W 3.697(3) 1_545 no
I O2 3.353(3) 3_645 no
I H12W 3.0943 . no
I H6 3.3480 3_645 no
Cu O6W 3.714(3) . no
Cu C9 4.197(4) 3_755 no
Cu O3W 4.027(3) 2_745 no
Cu O2 3.752(3) 3_655 no
Cu C4 4.066(4) 3_755 no
Cu H11W 3.6496 2_755 no
Cu H6W 3.3073 2_745 no
Cu H10W 3.5171 2_745 no
Cu H12W 3.6567 . no
S O6W 3.517(3) 4_544 no
S O4W 3.509(3) 3_755 no
S H8W 2.8538 3_755 no
S H4 2.8628 . no
S H10W 2.9425 4_554 no
S H11W 2.9062 4_544 no
O1 C4 3.275(5) . no
O1W O3W 2.719(4) . no
O1W O6W 2.720(4) . no
O1W O5W 3.141(5) 2_745 no
O2 O5W 3.031(5) 3_655 no
O2 O6W 3.167(4) 4_544 no
O2 Cu 3.752(3) 3_655 no
O2 O2W 3.195(4) 3_655 no
O2 I 3.353(3) 3_645 no
O2 O4W 2.794(4) 3_755 no
O2W O2 3.195(4) 3_655 no
O2W O4W 2.684(4) . no
O2W O5W 2.866(5) . no
O3 C4 3.252(5) . no
O3 O6W 2.955(4) 4_544 no
O3 O5W 2.975(5) 4_554 no
O3W O4W 2.795(4) 2_745 no
O3W Cu 4.027(3) 2_755 no
O3W O1W 2.719(4) . no
O3W O5W 2.750(5) . no
O3W O4 2.785(4) 2_755 no
O4 O3W 2.785(4) 2_745 no
O4 I 3.271(2) . no
O4 O6W 3.016(4) . no
O4W O2 2.794(4) 3_755 no
O4W O3W 2.795(4) 2_755 no
O4W I 3.697(3) 1_565 no
O4W O2W 2.684(4) . no
O4W S 3.509(3) 3_755 no
O5W O6W 2.899(5) 2_655 no
O5W O2 3.031(5) 3_655 no
O5W O3 2.975(5) 4_555 no
O5W O2W 2.866(5) . no
O5W O3W 2.750(5) . no
O5W O1W 3.141(5) 2_755 no
O6W O2 3.167(4) 4_545 no
O6W O5W 2.899(5) 2_645 no
O6W S 3.517(3) 4_545 no
O6W O4 3.016(4) . no
O6W Cu 3.714(3) . no
O6W O1W 2.720(4) . no
O6W O3 2.955(4) 4_545 no
O1 H9W 2.8909 4_554 no
O1 H4 2.7189 . no
O1 H10W 2.7991 4_554 no
O1W H10W 2.7687 2_745 no
O2 H11W 2.8378 4_544 no
O2 H4W 2.7188 3_655 no
O2 H6 2.3970 . no
O2 H8W 1.9992 3_755 no
O2 H9W 2.9086 3_655 no
O2W H2 2.7876 . no
O3 H11W 2.1760 4_544 no
O3 H10W 2.0826 4_554 no
O3 H4 2.7644 . no
O3W H1W 1.9311 . no
O3W H7W 2.0017 2_745 no
O4 H12W 2.5829 . no
O4 H6W 1.9710 2_745 no
O4W H3W 1.8769 . no
O4W H2 2.6740 . no
O4W H3 2.8634 3_765 no
O5W H5W 1.9717 . no
O5W H4W 2.0949 . no
O6W H9W 2.1162 2_645 no
O6W H2W 1.9249 . no
N1 C9 3.412(5) 3_755 no
C3 C8 3.391(5) 3_755 no
C4 C7 3.507(6) 3_655 no
C4 Cu 4.066(4) 3_755 no
C4 O1 3.275(5) . no
C4 C8 3.528(6) 3_755 no
C4 O3 3.252(5) . no
C5 C10 3.598(5) 3_655 no
C7 C4 3.507(6) 3_655 no
C8 C3 3.391(5) 3_755 no
C8 C4 3.528(6) 3_755 no
C9 C10 3.570(5) 3_755 no
C9 Cu 4.197(4) 3_755 no
C9 N1 3.412(5) 3_755 no
C10 C9 3.570(5) 3_755 no
C10 C5 3.598(5) 3_655 no
C2 H3W 3.0792 . no
C8 H6W 2.9397 2_745 no
H1W H7W 2.5763 2_745 no
H1W H5W 2.1678 . no
H1W O3W 1.9311 . no
H1W H6W 2.5225 . no
H2 H3W 2.4500 . no
H2 O4W 2.6740 . no
H2 O2W 2.7876 . no
H2W O6W 1.9249 . no
H2W H11W 2.4274 . no
H2W H12W 2.3206 . no
H3 O4W 2.8634 3_765 no
H3 H7W 2.5582 3_765 no
H3W H2 2.4500 . no
H3W H8W 2.2808 . no
H3W H7W 2.3471 . no
H3W O4W 1.8769 . no
H3W C2 3.0792 . no
H4 O3 2.7644 . no
H4 S 2.8628 . no
H4 O1 2.7189 . no
H4W O5W 2.0949 . no
H4W O2 2.7188 3_655 no
H5W H7W 2.5931 2_745 no
H5W O5W 1.9717 . no
H5W H9W 2.3459 . no
H5W H10W 2.2567 . no
H5W H1W 2.1678 . no
H6 I 3.3480 3_645 no
H6 O2 2.3970 . no
H6W O4 1.9710 2_755 no
H6W Cu 3.3073 2_755 no
H6W H1W 2.5225 . no
H6W C8 2.9397 2_755 no
H6W H7W 2.4729 2_745 no
H7W H3 2.5582 3_765 no
H7W H1W 2.5763 2_755 no
H7W H5W 2.5931 2_755 no
H7W O3W 2.0017 2_755 no
H7W H3W 2.3471 . no
H7W H6W 2.4729 2_755 no
H8W O2 1.9992 3_755 no
H8W S 2.8538 3_755 no
H8W H3W 2.2808 . no
H9W H5W 2.3459 . no
H9W H11W 2.5619 2_655 no
H9W H12W 2.3259 2_655 no
H9W O6W 2.1162 2_655 no
H9W O1 2.8909 4_555 no
H9W O2 2.9086 3_655 no
H10W Cu 3.5171 2_755 no
H10W O1W 2.7687 2_755 no
H10W O1 2.7991 4_555 no
H10W O3 2.0826 4_555 no
H10W S 2.9425 4_555 no
H10W H5W 2.2567 . no
H11W H2W 2.4274 . no
H11W Cu 3.6496 2_745 no
H11W H9W 2.5619 2_645 no
H11W S 2.9062 4_545 no
H11W O2 2.8378 4_545 no
H11W O3 2.1760 4_545 no
H12W I 3.0943 . no
H12W Cu 3.6567 . no
H12W O4 2.5829 . no
H12W H2W 2.3206 . no
H12W H9W 2.3259 2_645 no

loop_
_geom_hbond_atom_site_label_D
_geom_hbond_atom_site_label_H
_geom_hbond_atom_site_label_A
_geom_hbond_site_symmetry_A
_geom_hbond_distance_DH
_geom_hbond_distance_HA
_geom_hbond_distance_DA
_geom_hbond_angle_DHA
_geom_hbond_publ_flag
O1W H1W O3W . 0.80 1.93 2.719(4) 169 yes
O1W H2W O6W . 0.80 1.92 2.720(4) 175 yes
O2W H3W O4W . 0.82 1.88 2.684(4) 170 yes
O2W H4W O5W . 0.80 2.09 2.866(5) 161 yes
O3W H5W O5W . 0.79 1.97 2.750(5) 171 yes
O3W H6W O4 2_755 0.81 1.97 2.785(4) 178 yes
O4W H7W O3W 2_755 0.80 2.00 2.795(4) 167 yes
O4W H8W O2 3_755 0.81 2.00 2.794(4) 166 yes
O5W H9W O6W 2_655 0.81 2.12 2.899(5) 162 yes
O5W H10W O3 4_555 0.90 2.08 2.975(5) 173 yes
O6W H11W O3 4_545 0.81 2.18 2.955(4) 163 yes
O6W H12W O4 . 0.81 2.58 3.016(4) 115 no
C6 H6 O2 . 0.93 2.40 2.822(5) 107 no

loop_
_geom_torsion_atom_site_label_1
_geom_torsion_atom_site_label_2
_geom_torsion_atom_site_label_3
_geom_torsion_atom_site_label_4
_geom_torsion_site_symmetry_1
_geom_torsion_site_symmetry_2
_geom_torsion_site_symmetry_4
_geom_torsion
_geom_torsion_publ_flag
O4 Cu N1 C10 . . . 12.5(2) no
O1 Cu N1 C10 3_655 . . -66.5(2) no
O3 Cu N1 C10 3_755 . . 116.6(2) no
O4 Cu O3 S 3_755 3_755 . -87.6(3) no
N1 Cu O3 S 3_755 3_755 . -2.5(3) no
O1W Cu O4 C8 . . . 169.1(3) no
N1 Cu O4 C8 . . . -15.2(2) no
O1 Cu O4 C8 3_655 . . 76.8(2) no
O3 Cu O4 C8 3_755 . . -109.2(2) no
O1W Cu O1 S 3_655 3_655 . -128.7(2) no
O2W Cu O1 S 3_655 3_655 . -37.6(2) no
O4 Cu O1 S 3_655 3_655 . 142.8(2) no
N1 Cu O1 S 3_655 3_655 . 59.2(2) no
O1 Cu N1 C2 3_655 . . 105.4(3) no
O3 Cu N1 C2 3_755 . . -71.5(3) no
O2W Cu N1 C10 . . . -161.8(2) no
O1W Cu O3 S 3_755 3_755 . -174.4(3) no
O2W Cu O3 S 3_755 3_755 . 93.4(3) no
O2W Cu N1 C2 . . . 10.1(3) no
O4 Cu N1 C2 . . . -175.6(3) no
O1 Cu O1W H1W 3_655 . . -75.72 no
O4 Cu O1W H2W . . . -38.53 no
O1 Cu O1W H2W 3_655 . . 40.58 no
O3 Cu O1W H2W 3_755 . . -143.41 no
O2W Cu O1W H2W . . . 135.74 no
O2W Cu O1W H1W . . . 19.45 no
O3 Cu O1W H1W 3_755 . . 100.29 no
O1 Cu O2W H4W 3_655 . . 20.30 no
O1W Cu O2W H4W . . . -71.88 no
N1 Cu O2W H4W . . . 111.67 no
O4 Cu O1W H1W . . . -154.82 no
O1W Cu O2W H3W . . . 128.03 no
N1 Cu O2W H3W . . . -48.42 no
O1 Cu O2W H3W 3_655 . . -139.79 no
O3 Cu O2W H3W 3_755 . . 46.08 no
O3 Cu O2W H4W 3_755 . . -153.83 no
O3 S O1 Cu . . 3_655 157.97(19) no
O1 S C5 C6 . . . 120.1(3) no
C5 S O1 Cu . . 3_655 -85.7(2) no
O2 S O3 Cu . . 3_755 -98.1(3) no
C5 S O3 Cu . . 3_755 16.7(3) no
O2 S O1 Cu . . 3_655 30.9(3) no
O2 S C5 C9 . . . 176.5(3) no
O3 S C5 C6 . . . -120.8(3) no
O3 S C5 C9 . . . 57.2(3) no
O1 S O3 Cu . . 3_755 134.0(3) no
O1 S C5 C9 . . . -61.9(3) no
O2 S C5 C6 . . . -1.6(3) no
Cu O4 C8 C10 . . . 15.3(4) no
Cu O4 C8 C7 . . . -164.2(3) no
Cu N1 C2 C3 . . . -171.2(3) no
C10 N1 C2 C3 . . . 0.1(5) no
Cu N1 C10 C9 . . . 171.8(3) no
Cu N1 C10 C8 . . . -7.8(4) no
C2 N1 C10 C8 . . . 179.3(3) no
C2 N1 C10 C9 . . . -1.1(5) no
N1 C2 C3 C4 . . . 1.3(6) no
C2 C3 C4 C9 . . . -1.6(6) no
C3 C4 C9 C10 . . . 0.6(6) no
C3 C4 C9 C5 . . . 179.8(4) no
S C5 C9 C10 . . . -175.5(3) no
S C5 C6 C7 . . . 176.3(3) no
C9 C5 C6 C7 . . . -1.8(5) no
S C5 C9 C4 . . . 5.3(5) no
C6 C5 C9 C10 . . . 2.5(5) no
C6 C5 C9 C4 . . . -176.7(4) no
C5 C6 C7 I . . . 175.8(3) no
C5 C6 C7 C8 . . . -2.6(6) no
C6 C7 C8 C10 . . . 5.8(5) no
C6 C7 C8 O4 . . . -174.6(3) no
I C7 C8 O4 . . . 7.0(5) no
I C7 C8 C10 . . . -172.5(3) no
O4 C8 C10 N1 . . . -5.1(5) no
O4 C8 C10 C9 . . . 175.3(3) no
C7 C8 C10 N1 . . . 174.4(3) no
C7 C8 C10 C9 . . . -5.1(5) no
C4 C9 C10 N1 . . . 0.8(5) no
C4 C9 C10 C8 . . . -179.7(4) no
C5 C9 C10 N1 . . . -178.5(3) no
C5 C9 C10 C8 . . . 1.0(5) no
